data_4026857
loop_
_publ_author_name
'Sambasivarao Kotha'
'Arjun S. Chavan'
'Mobin Shaikh'

_publ_section_title
;
 Diversity-Oriented Approach to Macrocyclic Cyclophane Derivatives by
 Suzuki-Miyaura Cross-Coupling and Olefin Metathesis as Key Steps
;
_journal_name_full 'Journal of Organic Chemistry'
_journal_page_first 482
_journal_page_last 489
_journal_paper_doi 10.1021/jo2020714
_journal_volume 77
_journal_year 2012
_chemical_formula_sum 'C50 H56 O8'
_chemical_formula_weight 783.94
_chemical_name_systematic
;
 ?
;
_space_group_IT_number 2
_symmetry_cell_setting triclinic
_symmetry_space_group_name_Hall '-P 1'
_symmetry_space_group_name_H-M 'P -1'
_atom_sites_solution_hydrogens geom
_atom_sites_solution_primary direct
_atom_sites_solution_secondary difmap
_audit_creation_method SHELXL-97
_cell_angle_alpha 74.609(8)
_cell_angle_beta 73.570(9)
_cell_angle_gamma 78.747(8)
_cell_formula_units_Z 2
_cell_length_a 11.1092(11)
_cell_length_b 12.5174(11)
_cell_length_c 16.9785(16)
_cell_measurement_reflns_used 3264
_cell_measurement_temperature 150(2)
_cell_measurement_theta_max 26.3127
_cell_measurement_theta_min 3.3530
_cell_volume 2164.9(4)
_computing_cell_refinement 'CrysAlis RED, Oxford Diffraction Ltd.,'
_computing_data_collection 'CrysAlis CCD, Oxford Diffraction Ltd.,'
_computing_data_reduction 'CrysAlis RED, Oxford Diffraction Ltd.,'
_computing_molecular_graphics Ortep3
_computing_publication_material Shelx97
_computing_structure_refinement 'SHELXL-97 (Sheldrick, 1997)'
_computing_structure_solution 'SHELXS-97 (Sheldrick, 1997)'
_diffrn_ambient_temperature 150(2)
_diffrn_detector_area_resol_mean 15.9948
_diffrn_measured_fraction_theta_full 0.998
_diffrn_measured_fraction_theta_max 0.998
_diffrn_measurement_device_type 'OXFORD DIFFRACTION XCALIBUR-S'
_diffrn_measurement_method \w/q-scan
_diffrn_radiation_monochromator graphite
_diffrn_radiation_source 'Enhance (Mo) x-ray Source'
_diffrn_radiation_type MoK\a
_diffrn_radiation_wavelength 0.71073
_diffrn_reflns_av_R_equivalents 0.0733
_diffrn_reflns_av_sigmaI/netI 0.1672
_diffrn_reflns_limit_h_max 13
_diffrn_reflns_limit_h_min -13
_diffrn_reflns_limit_k_max 14
_diffrn_reflns_limit_k_min -14
_diffrn_reflns_limit_l_max 18
_diffrn_reflns_limit_l_min -20
_diffrn_reflns_number 15232
_diffrn_reflns_theta_full 25.00
_diffrn_reflns_theta_max 25.00
_diffrn_reflns_theta_min 3.36
_exptl_absorpt_coefficient_mu 0.080
_exptl_absorpt_correction_T_max 0.9794
_exptl_absorpt_correction_T_min 0.9701
_exptl_absorpt_correction_type multi-scan
_exptl_absorpt_process_details
;
CrysAlis RED, Oxford Diffraction Ltd.,
Version 1.171.31.7 (release 18-10-2006 CrysAlis171 .NET)
(compiled Oct 18 2006,16:28:17)
empirical absorption correction using spherical harmonics,
 implemented in SCALE3 ABSPACK scaling algorithm.
;
_exptl_crystal_colour colourless
_exptl_crystal_density_diffrn 1.203
_exptl_crystal_description block
_exptl_crystal_F_000 838
_exptl_crystal_size_max 0.38
_exptl_crystal_size_mid 0.33
_exptl_crystal_size_min 0.26
_refine_diff_density_max 0.868
_refine_diff_density_min -0.304
_refine_diff_density_rms 0.112
_refine_ls_extinction_method none
_refine_ls_goodness_of_fit_ref 0.891
_refine_ls_hydrogen_treatment riding
_refine_ls_matrix_type full
_refine_ls_number_parameters 566
_refine_ls_number_reflns 7591
_refine_ls_number_restraints 0
_refine_ls_restrained_S_all 0.891
_refine_ls_R_factor_all 0.2228
_refine_ls_R_factor_gt 0.1130
_refine_ls_shift/su_max 0.000
_refine_ls_shift/su_mean 0.000
_refine_ls_structure_factor_coef Fsqd
_refine_ls_weighting_details 'calc w=1/[\s^2^(Fo^2^)+(0.1721P)^2^+0.0000P] where P=(Fo^2^+2Fc^2^)/3'
_refine_ls_weighting_scheme calc
_refine_ls_wR_factor_gt 0.2631
_refine_ls_wR_factor_ref 0.3049
_reflns_number_gt 2898
_reflns_number_total 7591
_reflns_threshold_expression >2sigma(I)
_cod_data_source_file jo2020714_srk17a.cif
_cod_data_source_block srk035
_cod_database_code 4026857

loop_
_symmetry_equiv_pos_as_xyz
'x, y, z'
'-x, -y, -z'

loop_
_atom_site_label
_atom_site_type_symbol
_atom_site_fract_x
_atom_site_fract_y
_atom_site_fract_z
_atom_site_U_iso_or_equiv
_atom_site_adp_type
_atom_site_occupancy
_atom_site_symmetry_multiplicity
_atom_site_calc_flag
_atom_site_refinement_flags
_atom_site_disorder_assembly
_atom_site_disorder_group
O1 O 0.5027(4) -0.0816(3) 0.2938(3) 0.0493(11) Uani 1 1 d . . .
O2 O 0.5665(3) -0.2328(3) 0.2384(3) 0.0447(10) Uani 1 1 d . . .
O3 O 0.8714(4) -0.3183(3) 0.2608(3) 0.0557(12) Uani 1 1 d . . .
O4 O 0.7151(4) -0.2841(3) 0.3731(2) 0.0442(10) Uani 1 1 d . . .
O5 O 1.3320(5) 0.6543(4) -0.4346(3) 0.0728(14) Uani 1 1 d . . .
O6 O 1.2825(4) 0.8223(4) -0.4035(3) 0.0605(12) Uani 1 1 d . B .
O7 O 1.2972(5) 0.7735(3) -0.1955(3) 0.0735(15) Uani 1 1 d . . .
O8 O 1.4610(4) 0.7273(3) -0.2935(3) 0.0666(14) Uani 1 1 d . . .
C1 C 0.5856(5) -0.1474(5) 0.2629(4) 0.0404(14) Uani 1 1 d . . .
C2 C 0.4339(5) -0.2482(5) 0.2472(4) 0.0485(16) Uani 1 1 d . . .
H2A H 0.4308 -0.2889 0.2053 0.058 Uiso 1 1 calc R . .
H2B H 0.3817 -0.1745 0.2370 0.058 Uiso 1 1 calc R . .
C3 C 0.3836(6) -0.3128(5) 0.3338(5) 0.0630(19) Uani 1 1 d . . .
H3A H 0.4317 -0.3877 0.3420 0.094 Uiso 1 1 calc R . .
H3B H 0.2942 -0.3190 0.3417 0.094 Uiso 1 1 calc R . .
H3C H 0.3918 -0.2743 0.3750 0.094 Uiso 1 1 calc R . .
C4 C 0.7809(5) -0.2582(5) 0.2913(4) 0.0419(15) Uani 1 1 d . . .
C5 C 0.7573(6) -0.3870(5) 0.4245(4) 0.0539(17) Uani 1 1 d . . .
H5A H 0.8365 -0.3814 0.4381 0.065 Uiso 1 1 calc R . .
H5B H 0.7733 -0.4486 0.3949 0.065 Uiso 1 1 calc R . .
C6 C 0.6554(7) -0.4072(6) 0.5016(5) 0.079(2) Uani 1 1 d . . .
H6A H 0.6433 -0.3473 0.5314 0.118 Uiso 1 1 calc R . .
H6B H 0.6781 -0.4791 0.5381 0.118 Uiso 1 1 calc R . .
H6C H 0.5767 -0.4088 0.4868 0.118 Uiso 1 1 calc R . .
C7 C 0.7277(5) -0.1458(4) 0.2469(3) 0.0331(13) Uani 1 1 d . C .
C8 C 0.7517(5) -0.0507(4) 0.2814(4) 0.0369(14) Uani 1 1 d . . .
H8A H 0.7333 0.0216 0.2428 0.044 Uiso 1 1 calc R . .
H8B H 0.6914 -0.0499 0.3368 0.044 Uiso 1 1 calc R . .
C9 C 0.8858(5) -0.0602(4) 0.2917(4) 0.0390(14) Uani 1 1 d . . .
C10 C 0.9187(6) -0.1242(5) 0.3661(4) 0.0514(16) Uani 1 1 d . . .
H10 H 0.8584 -0.1647 0.4094 0.062 Uiso 1 1 calc R . .
C11 C 1.0404(6) -0.1279(6) 0.3761(4) 0.0623(19) Uani 1 1 d . . .
H11 H 1.0621 -0.1689 0.4270 0.075 Uiso 1 1 calc R . .
C12 C 1.1275(6) -0.0725(5) 0.3126(4) 0.0539(17) Uani 1 1 d . . .
H12 H 1.2097 -0.0751 0.3200 0.065 Uiso 1 1 calc R . .
C13 C 1.0994(6) -0.0134(5) 0.2388(4) 0.0458(15) Uani 1 1 d . . .
C14 C 0.9788(5) -0.0078(4) 0.2302(4) 0.0412(14) Uani 1 1 d . . .
H14 H 0.9589 0.0346 0.1790 0.049 Uiso 1 1 calc R . .
C15 C 1.1995(5) 0.0462(5) 0.1654(4) 0.0526(17) Uani 1 1 d . . .
H15A H 1.2794 0.0339 0.1834 0.063 Uiso 1 1 calc R . .
H15B H 1.2159 0.0105 0.1172 0.063 Uiso 1 1 calc R . .
C16 C 1.1659(5) 0.1661(5) 0.1363(4) 0.0459(15) Uani 1 1 d . . .
H16 H 1.1495 0.2103 0.1768 0.055 Uiso 1 1 calc R . .
C17 C 1.1559(5) 0.2202(5) 0.0589(4) 0.0455(15) Uani 1 1 d . . .
H17 H 1.1684 0.1774 0.0180 0.055 Uiso 1 1 calc R . .
C18 C 1.1264(6) 0.3425(5) 0.0332(4) 0.0494(16) Uani 1 1 d . . .
H18A H 1.1085 0.3749 0.0831 0.059 Uiso 1 1 calc R . .
H18B H 1.0489 0.3601 0.0119 0.059 Uiso 1 1 calc R . .
C19 C 1.2318(5) 0.3963(5) -0.0339(4) 0.0427(15) Uani 1 1 d . . .
C20 C 1.3460(6) 0.3961(5) -0.0123(4) 0.0531(17) Uani 1 1 d . . .
H20 H 1.3551 0.3629 0.0433 0.064 Uiso 1 1 calc R . .
C21 C 1.4433(6) 0.4444(5) -0.0725(5) 0.0552(18) Uani 1 1 d . . .
H21 H 1.5192 0.4459 -0.0576 0.066 Uiso 1 1 calc R . .
C22 C 1.4333(5) 0.4923(4) -0.1563(4) 0.0463(16) Uani 1 1 d . . .
H22 H 1.5024 0.5240 -0.1973 0.056 Uiso 1 1 calc R . .
C23 C 1.3207(5) 0.4923(4) -0.1782(4) 0.0390(14) Uani 1 1 d . . .
C24 C 1.2221(5) 0.4434(4) -0.1151(4) 0.0400(14) Uani 1 1 d . . .
H24 H 1.1453 0.4429 -0.1292 0.048 Uiso 1 1 calc R . .
C25 C 1.3080(5) 0.5422(4) -0.2681(4) 0.0425(15) Uani 1 1 d . . .
H25A H 1.2444 0.5059 -0.2787 0.051 Uiso 1 1 calc R . .
H25B H 1.3900 0.5249 -0.3075 0.051 Uiso 1 1 calc R . .
C26 C 1.2690(5) 0.6687(4) -0.2871(4) 0.0363(14) Uani 1 1 d . . .
C27 C 1.2986(6) 0.7123(5) -0.3823(4) 0.0498(16) Uani 1 1 d . . .
C28 C 1.3139(9) 0.8748(7) -0.4938(5) 0.096(3) Uani 1 1 d . . .
H28A H 1.3319 0.8183 -0.5283 0.115 Uiso 1 1 calc R A 1
H28B H 1.2440 0.9318 -0.5092 0.115 Uiso 1 1 calc R A 1
C30 C 1.3420(7) 0.7300(5) -0.2545(5) 0.0513(17) Uani 1 1 d . . .
C31 C 1.5428(10) 0.7942(6) -0.2784(8) 0.110(4) Uani 1 1 d . . .
H31A H 1.6147 0.8080 -0.3284 0.132 Uiso 1 1 calc R . .
H31B H 1.4944 0.8675 -0.2705 0.132 Uiso 1 1 calc R . .
C32 C 1.5848(11) 0.7467(8) -0.2145(9) 0.138(5) Uani 1 1 d . . .
H32A H 1.5138 0.7310 -0.1652 0.207 Uiso 1 1 calc R . .
H32B H 1.6356 0.7957 -0.2049 0.207 Uiso 1 1 calc R . .
H32C H 1.6376 0.6765 -0.2236 0.207 Uiso 1 1 calc R . .
C33 C 1.1250(5) 0.7012(4) -0.2524(4) 0.0470(16) Uani 1 1 d . C .
H33A H 1.1034 0.6680 -0.1911 0.056 Uiso 1 1 calc R . .
H33B H 1.1085 0.7834 -0.2595 0.056 Uiso 1 1 calc R . .
C34 C 1.0373(6) 0.6672(5) -0.2909(4) 0.0511(17) Uani 1 1 d . . .
C38 C 0.8979(7) 0.5424(8) -0.2882(6) 0.065(2) Uani 1 1 d . . .
C39 C 0.9815(5) 0.5689(5) -0.2537(4) 0.0494(16) Uani 1 1 d . C .
C40 C 0.8350(6) 0.4377(6) -0.2502(6) 0.071(2) Uani 1 1 d . C .
H40A H 0.7522 0.4502 -0.2645 0.086 Uiso 1 1 calc R . .
H40B H 0.8880 0.3760 -0.2753 0.086 Uiso 1 1 calc R . .
C41 C 0.8156(6) 0.4053(6) -0.1608(5) 0.068(2) Uani 1 1 d . . .
H41 H 0.7739 0.4587 -0.1280 0.082 Uiso 1 1 calc R C .
C42 C 0.8546(7) 0.3020(7) -0.1220(6) 0.078(2) Uani 1 1 d . C .
H42 H 0.8952 0.2518 -0.1577 0.094 Uiso 1 1 calc R . .
C43 C 0.8435(7) 0.2578(6) -0.0354(5) 0.071(2) Uani 1 1 d . . .
H43A H 0.8055 0.3189 -0.0055 0.086 Uiso 1 1 calc R C .
H43B H 0.9297 0.2326 -0.0264 0.086 Uiso 1 1 calc R . .
C44 C 0.7643(6) 0.1593(5) 0.0061(4) 0.0466(16) Uani 1 1 d . C .
C45 C 0.6440(6) 0.1709(5) -0.0036(4) 0.0456(15) Uani 1 1 d . . .
H45 H 0.6125 0.2370 -0.0386 0.055 Uiso 1 1 calc R C .
C46 C 0.5673(5) 0.0875(5) 0.0372(4) 0.0450(15) Uani 1 1 d . C .
H46 H 0.4820 0.0983 0.0331 0.054 Uiso 1 1 calc R . .
C47 C 0.6150(6) -0.0094(5) 0.0828(4) 0.0513(17) Uani 1 1 d . . .
H47 H 0.5642 -0.0684 0.1072 0.062 Uiso 1 1 calc R C .
C48 C 0.7368(5) -0.0248(4) 0.0948(3) 0.0354(13) Uani 1 1 d . C .
C49 C 0.8089(5) 0.0616(5) 0.0555(4) 0.0442(15) Uani 1 1 d . . .
H49 H 0.8922 0.0534 0.0628 0.053 Uiso 1 1 calc R C .
C50 C 0.7886(5) -0.1293(4) 0.1498(3) 0.0389(14) Uani 1 1 d . . .
H50A H 0.8807 -0.1289 0.1400 0.047 Uiso 1 1 calc R C .
H50B H 0.7774 -0.1947 0.1314 0.047 Uiso 1 1 calc R . .
C29 C 1.425(2) 0.925(2) -0.5051(13) 0.158(11) Uani 0.554(17) 1 d P B 1
H29A H 1.4375 0.9818 -0.5581 0.237 Uiso 0.554(17) 1 calc PR B 1
H29B H 1.4990 0.8677 -0.5068 0.237 Uiso 0.554(17) 1 calc PR B 1
H29C H 1.4145 0.9605 -0.4581 0.237 Uiso 0.554(17) 1 calc PR B 1
C29A C 1.276(2) 0.9825(11) -0.5167(10) 0.073(7) Uani 0.446(17) 1 d P B 2
H29D H 1.3217 1.0247 -0.4959 0.110 Uiso 0.446(17) 1 calc PR B 2
H29E H 1.1852 0.9979 -0.4929 0.110 Uiso 0.446(17) 1 calc PR B 2
H29F H 1.2945 1.0050 -0.5783 0.110 Uiso 0.446(17) 1 calc PR B 2
C35 C 0.9969(12) 0.7505(11) -0.3533(9) 0.048(4) Uani 0.576(19) 1 d P C 1
H35 H 1.0264 0.8214 -0.3705 0.057 Uiso 0.576(19) 1 calc PR C 1
C36 C 0.9090(10) 0.7255(11) -0.3907(7) 0.050(4) Uani 0.576(19) 1 d P C 1
H36 H 0.8871 0.7764 -0.4386 0.060 Uiso 0.576(19) 1 calc PR C 1
C37 C 0.8552(12) 0.6263(15) -0.3571(7) 0.045(4) Uani 0.576(19) 1 d P C 1
H37 H 0.7909 0.6129 -0.3787 0.054 Uiso 0.576(19) 1 calc PR C 1
C35A C 1.042(5) 0.685(5) -0.378(2) 0.25(3) Uani 0.424(19) 1 d P C 2
H35A H 1.0989 0.7310 -0.4193 0.295 Uiso 0.424(19) 1 calc PR C 2
C36A C 0.960(4) 0.632(3) -0.406(3) 0.158(17) Uani 0.424(19) 1 d P C 2
H36A H 0.9501 0.6607 -0.4615 0.189 Uiso 0.424(19) 1 calc PR C 2
C37A C 0.901(3) 0.553(3) -0.362(3) 0.124(13) Uani 0.424(19) 1 d P C 2
H37A H 0.8638 0.5080 -0.3834 0.149 Uiso 0.424(19) 1 calc PR C 2

loop_
_atom_site_aniso_label
_atom_site_aniso_U_11
_atom_site_aniso_U_22
_atom_site_aniso_U_33
_atom_site_aniso_U_23
_atom_site_aniso_U_13
_atom_site_aniso_U_12
O1 0.039(2) 0.044(2) 0.061(3) -0.022(2) -0.003(2) 0.0038(19)
O2 0.041(2) 0.033(2) 0.053(3) -0.0090(19) 0.001(2) -0.0088(17)
O3 0.053(3) 0.044(2) 0.054(3) -0.007(2) -0.001(2) 0.008(2)
O4 0.047(2) 0.048(2) 0.030(2) -0.0084(19) -0.0016(19) -0.0008(19)
O5 0.089(4) 0.083(3) 0.038(3) -0.017(3) -0.003(3) -0.004(3)
O6 0.059(3) 0.063(3) 0.057(3) 0.000(2) -0.009(2) -0.032(2)
O7 0.101(4) 0.052(3) 0.081(4) -0.030(3) -0.039(3) 0.006(3)
O8 0.041(3) 0.056(3) 0.104(4) -0.004(3) -0.024(3) -0.018(2)
C1 0.039(3) 0.042(3) 0.034(4) -0.007(3) -0.003(3) 0.000(3)
C2 0.041(3) 0.047(3) 0.057(5) -0.013(3) -0.006(3) -0.013(3)
C3 0.057(4) 0.053(4) 0.077(5) -0.012(4) -0.015(4) -0.007(3)
C4 0.040(3) 0.044(3) 0.041(4) -0.015(3) -0.007(3) -0.001(3)
C5 0.075(5) 0.044(3) 0.041(4) -0.002(3) -0.010(4) -0.021(3)
C6 0.081(5) 0.087(5) 0.053(5) 0.019(4) -0.019(4) -0.023(4)
C7 0.035(3) 0.022(2) 0.038(3) -0.005(2) -0.001(3) -0.005(2)
C8 0.044(3) 0.032(3) 0.030(3) -0.012(2) 0.005(3) -0.006(2)
C9 0.044(3) 0.033(3) 0.038(4) -0.005(3) -0.008(3) -0.006(3)
C10 0.054(4) 0.058(4) 0.035(4) 0.008(3) -0.008(3) -0.017(3)
C11 0.058(4) 0.081(5) 0.039(4) 0.012(4) -0.012(4) -0.024(4)
C12 0.043(4) 0.058(4) 0.056(5) 0.001(4) -0.011(3) -0.013(3)
C13 0.044(4) 0.041(3) 0.046(4) -0.006(3) -0.008(3) -0.001(3)
C14 0.049(4) 0.037(3) 0.036(4) 0.000(3) -0.009(3) -0.014(3)
C15 0.039(4) 0.055(4) 0.056(4) 0.005(3) -0.005(3) -0.021(3)
C16 0.034(3) 0.060(4) 0.047(4) -0.019(3) 0.000(3) -0.017(3)
C17 0.039(3) 0.048(3) 0.047(4) -0.012(3) 0.002(3) -0.016(3)
C18 0.044(4) 0.052(3) 0.049(4) -0.003(3) -0.010(3) -0.012(3)
C19 0.036(3) 0.048(3) 0.048(4) -0.019(3) -0.005(3) -0.012(3)
C20 0.047(4) 0.066(4) 0.045(4) -0.008(3) -0.015(3) -0.007(3)
C21 0.039(4) 0.055(4) 0.081(6) -0.011(4) -0.030(4) -0.010(3)
C22 0.036(3) 0.039(3) 0.056(4) -0.005(3) -0.005(3) -0.003(3)
C23 0.029(3) 0.033(3) 0.051(4) -0.015(3) -0.002(3) 0.000(2)
C24 0.034(3) 0.033(3) 0.054(4) -0.005(3) -0.013(3) -0.008(3)
C25 0.050(4) 0.031(3) 0.039(4) -0.012(3) 0.003(3) -0.004(3)
C26 0.030(3) 0.031(3) 0.047(4) -0.015(3) 0.004(3) -0.013(2)
C27 0.044(4) 0.057(4) 0.038(4) 0.010(3) -0.007(3) -0.014(3)
C28 0.102(7) 0.089(6) 0.064(6) 0.042(5) -0.021(5) -0.020(6)
C30 0.065(5) 0.031(3) 0.052(4) -0.003(3) -0.010(4) -0.005(3)
C31 0.122(8) 0.062(5) 0.189(12) -0.031(6) -0.111(9) 0.001(5)
C32 0.131(10) 0.098(7) 0.217(15) -0.058(9) -0.073(10) -0.014(7)
C33 0.041(3) 0.032(3) 0.054(4) -0.004(3) -0.001(3) 0.002(3)
C34 0.037(3) 0.053(4) 0.047(4) 0.006(3) -0.006(3) -0.001(3)
C38 0.040(4) 0.093(6) 0.066(6) -0.033(5) 0.005(4) -0.021(4)
C39 0.033(3) 0.056(4) 0.054(4) -0.023(3) 0.007(3) -0.008(3)
C40 0.039(4) 0.070(5) 0.104(7) -0.020(5) -0.020(4) -0.003(4)
C41 0.043(4) 0.066(5) 0.089(6) 0.018(4) -0.025(4) -0.025(3)
C42 0.052(4) 0.085(6) 0.102(7) -0.036(5) 0.004(5) -0.033(4)
C43 0.079(5) 0.078(5) 0.063(5) 0.012(4) -0.028(4) -0.047(4)
C44 0.053(4) 0.052(4) 0.041(4) -0.009(3) -0.016(3) -0.015(3)
C45 0.050(4) 0.048(3) 0.038(4) -0.004(3) -0.019(3) -0.003(3)
C46 0.035(3) 0.044(3) 0.055(4) -0.003(3) -0.017(3) -0.005(3)
C47 0.047(4) 0.050(4) 0.054(4) 0.002(3) -0.012(3) -0.019(3)
C48 0.041(3) 0.035(3) 0.028(3) -0.008(3) -0.003(3) -0.006(3)
C49 0.039(3) 0.045(3) 0.049(4) -0.004(3) -0.007(3) -0.021(3)
C50 0.040(3) 0.038(3) 0.033(3) -0.007(3) -0.001(3) -0.005(3)
C29 0.15(2) 0.21(3) 0.088(16) -0.030(16) 0.031(15) -0.06(2)
C29A 0.124(18) 0.044(10) 0.043(11) -0.002(8) -0.003(10) -0.030(10)
C35 0.039(7) 0.053(7) 0.032(9) 0.018(6) 0.001(6) -0.013(6)
C36 0.038(7) 0.059(9) 0.041(7) 0.014(6) -0.012(6) -0.009(6)
C37 0.034(7) 0.069(10) 0.031(7) -0.006(7) -0.019(6) 0.005(7)
C35A 0.26(5) 0.48(8) 0.05(2) 0.03(3) -0.03(3) -0.34(6)
C36A 0.20(4) 0.11(3) 0.20(4) 0.03(3) -0.15(4) -0.04(3)
C37A 0.061(17) 0.08(2) 0.22(4) 0.00(2) -0.03(2) -0.050(17)

loop_
_atom_type_symbol
_atom_type_description
_atom_type_scat_dispersion_real
_atom_type_scat_dispersion_imag
_atom_type_scat_source
C C 0.0033 0.0016 'International Tables Vol C Tables 4.2.6.8 and 6.1.1.4'
H H 0.0000 0.0000 'International Tables Vol C Tables 4.2.6.8 and 6.1.1.4'
O O 0.0106 0.0060 'International Tables Vol C Tables 4.2.6.8 and 6.1.1.4'

loop_
_geom_angle_atom_site_label_1
_geom_angle_atom_site_label_2
_geom_angle_atom_site_label_3
_geom_angle
C1 O2 C2 117.9(4)
C4 O4 C5 117.4(4)
C27 O6 C28 117.2(6)
C30 O8 C31 121.4(7)
O1 C1 O2 124.8(5)
O1 C1 C7 125.8(5)
O2 C1 C7 109.4(4)
O2 C2 C3 108.8(5)
O2 C2 H2A 109.9
C3 C2 H2A 109.9
O2 C2 H2B 109.9
C3 C2 H2B 109.9
H2A C2 H2B 108.3
C2 C3 H3A 109.5
C2 C3 H3B 109.5
H3A C3 H3B 109.5
C2 C3 H3C 109.5
H3A C3 H3C 109.5
H3B C3 H3C 109.5
O3 C4 O4 123.2(5)
O3 C4 C7 126.0(6)
O4 C4 C7 110.8(5)
O4 C5 C6 106.2(5)
O4 C5 H5A 110.5
C6 C5 H5A 110.5
O4 C5 H5B 110.5
C6 C5 H5B 110.5
H5A C5 H5B 108.7
C5 C6 H6A 109.5
C5 C6 H6B 109.5
H6A C6 H6B 109.5
C5 C6 H6C 109.5
H6A C6 H6C 109.5
H6B C6 H6C 109.5
C4 C7 C1 106.8(4)
C4 C7 C8 111.0(5)
C1 C7 C8 110.0(4)
C4 C7 C50 109.1(4)
C1 C7 C50 108.9(4)
C8 C7 C50 111.0(4)
C9 C8 C7 114.8(4)
C9 C8 H8A 108.6
C7 C8 H8A 108.6
C9 C8 H8B 108.6
C7 C8 H8B 108.6
H8A C8 H8B 107.5
C14 C9 C10 117.1(5)
C14 C9 C8 122.3(5)
C10 C9 C8 120.5(5)
C11 C10 C9 119.8(6)
C11 C10 H10 120.1
C9 C10 H10 120.1
C12 C11 C10 119.7(6)
C12 C11 H11 120.2
C10 C11 H11 120.2
C11 C12 C13 121.5(6)
C11 C12 H12 119.2
C13 C12 H12 119.2
C12 C13 C14 118.4(6)
C12 C13 C15 121.6(5)
C14 C13 C15 119.9(5)
C9 C14 C13 123.3(5)
C9 C14 H14 118.4
C13 C14 H14 118.4
C16 C15 C13 115.6(5)
C16 C15 H15A 108.4
C13 C15 H15A 108.4
C16 C15 H15B 108.4
C13 C15 H15B 108.4
H15A C15 H15B 107.5
C17 C16 C15 126.8(6)
C17 C16 H16 116.6
C15 C16 H16 116.6
C16 C17 C18 123.8(6)
C16 C17 H17 118.1
C18 C17 H17 118.1
C17 C18 C19 113.1(5)
C17 C18 H18A 109.0
C19 C18 H18A 109.0
C17 C18 H18B 109.0
C19 C18 H18B 109.0
H18A C18 H18B 107.8
C24 C19 C20 119.0(6)
C24 C19 C18 122.6(5)
C20 C19 C18 118.3(6)
C21 C20 C19 119.3(6)
C21 C20 H20 120.3
C19 C20 H20 120.3
C20 C21 C22 121.5(5)
C20 C21 H21 119.3
C22 C21 H21 119.3
C23 C22 C21 119.5(6)
C23 C22 H22 120.2
C21 C22 H22 120.2
C22 C23 C24 117.7(6)
C22 C23 C25 120.5(5)
C24 C23 C25 121.7(5)
C19 C24 C23 122.9(5)
C19 C24 H24 118.6
C23 C24 H24 118.6
C23 C25 C26 114.2(5)
C23 C25 H25A 108.7
C26 C25 H25A 108.7
C23 C25 H25B 108.7
C26 C25 H25B 108.7
H25A C25 H25B 107.6
C30 C26 C27 106.3(5)
C30 C26 C25 112.8(4)
C27 C26 C25 108.6(5)
C30 C26 C33 109.2(5)
C27 C26 C33 107.3(5)
C25 C26 C33 112.3(4)
O5 C27 O6 122.6(6)
O5 C27 C26 125.5(6)
O6 C27 C26 111.9(6)
C29A C28 C29 76.6(13)
C29A C28 O6 117.7(11)
C29 C28 O6 103.6(11)
C29A C28 H28A 127.2
C29 C28 H28A 111.0
O6 C28 H28A 111.0
C29A C28 H28B 34.6
C29 C28 H28B 111.0
O6 C28 H28B 111.0
H28A C28 H28B 109.0
O7 C30 O8 122.2(7)
O7 C30 C26 124.0(7)
O8 C30 C26 113.7(6)
C32 C31 O8 111.9(9)
C32 C31 H31A 109.2
O8 C31 H31A 109.2
C32 C31 H31B 109.2
O8 C31 H31B 109.2
H31A C31 H31B 107.9
C31 C32 H32A 109.5
C31 C32 H32B 109.5
H32A C32 H32B 109.5
C31 C32 H32C 109.5
H32A C32 H32C 109.5
H32B C32 H32C 109.5
C34 C33 C26 117.0(5)
C34 C33 H33A 108.1
C26 C33 H33A 108.1
C34 C33 H33B 108.1
C26 C33 H33B 108.1
H33A C33 H33B 107.3
C35 C34 C39 123.4(9)
C35 C34 C35A 42(3)
C39 C34 C35A 104.0(17)
C35 C34 C33 114.0(9)
C39 C34 C33 121.2(5)
C35A C34 C33 128.1(12)
C37A C38 C39 129.3(14)
C37A C38 C37 40.9(16)
C39 C38 C37 118.1(10)
C37A C38 C40 100.2(15)
C39 C38 C40 121.8(8)
C37 C38 C40 119.4(9)
C37A C38 C36A 35.5(13)
C39 C38 C36A 96.8(9)
C37 C38 C36A 37.1(10)
C40 C38 C36A 135.4(12)
C38 C39 C34 119.9(7)
C41 C40 C38 112.9(7)
C41 C40 H40A 109.0
C38 C40 H40A 109.0
C41 C40 H40B 109.0
C38 C40 H40B 109.0
H40A C40 H40B 107.8
C42 C41 C40 121.9(8)
C42 C41 H41 119.1
C40 C41 H41 119.1
C41 C42 C43 128.6(8)
C41 C42 H42 115.7
C43 C42 H42 115.7
C42 C43 C44 116.7(6)
C42 C43 H43A 108.1
C44 C43 H43A 108.1
C42 C43 H43B 108.1
C44 C43 H43B 108.1
H43A C43 H43B 107.3
C45 C44 C49 118.5(6)
C45 C44 C43 119.1(5)
C49 C44 C43 122.3(6)
C44 C45 C46 120.8(5)
C44 C45 H45 119.6
C46 C45 H45 119.6
C47 C46 C45 119.5(5)
C47 C46 H46 120.3
C45 C46 H46 120.3
C46 C47 C48 121.6(6)
C46 C47 H47 119.2
C48 C47 H47 119.2
C49 C48 C47 117.2(5)
C49 C48 C50 120.5(5)
C47 C48 C50 122.4(5)
C44 C49 C48 122.3(5)
C44 C49 H49 118.8
C48 C49 H49 118.8
C48 C50 C7 115.9(4)
C48 C50 H50A 108.3
C7 C50 H50A 108.3
C48 C50 H50B 108.3
C7 C50 H50B 108.3
H50A C50 H50B 107.4
C28 C29 H29A 109.5
C28 C29 H29B 109.5
C28 C29 H29C 109.5
C28 C29A H29D 109.5
C28 C29A H29E 109.5
H29D C29A H29E 109.5
C28 C29A H29F 109.5
H29D C29A H29F 109.5
H29E C29A H29F 109.5
C34 C35 C36 117.2(12)
C34 C35 H35 121.4
C36 C35 H35 121.4
C37 C36 C35 120.0(10)
C37 C36 H36 120.0
C35 C36 H36 120.0
C36 C37 C38 120.2(11)
C36 C37 H37 119.9
C38 C37 H37 119.9
C34 C35A C36A 121(3)
C34 C35A H35A 119.6
C36A C35A H35A 119.6
C37A C36A C35A 126(3)
C37A C36A C38 35(2)
C35A C36A C38 92(2)
C37A C36A H36A 117.1
C35A C36A H36A 117.1
C38 C36A H36A 149.7
C38 C37A C36A 110(3)
C38 C37A H37A 125.1
C36A C37A H37A 125.1

loop_
_geom_bond_atom_site_label_1
_geom_bond_atom_site_label_2
_geom_bond_distance
O1 C1 1.209(6)
O2 C1 1.317(7)
O2 C2 1.483(7)
O3 C4 1.208(6)
O4 C4 1.359(7)
O4 C5 1.428(6)
O5 C27 1.226(8)
O6 C27 1.317(7)
O6 C28 1.468(9)
O7 C30 1.203(7)
O8 C30 1.299(8)
O8 C31 1.461(8)
C1 C7 1.528(7)
C2 C3 1.487(9)
C2 H2A 0.9900
C2 H2B 0.9900
C3 H3A 0.9800
C3 H3B 0.9800
C3 H3C 0.9800
C4 C7 1.505(7)
C5 C6 1.469(10)
C5 H5A 0.9900
C5 H5B 0.9900
C6 H6A 0.9800
C6 H6B 0.9800
C6 H6C 0.9800
C7 C8 1.554(7)
C7 C50 1.569(8)
C8 C9 1.527(7)
C8 H8A 0.9900
C8 H8B 0.9900
C9 C14 1.371(8)
C9 C10 1.407(8)
C10 C11 1.401(8)
C10 H10 0.9500
C11 C12 1.362(9)
C11 H11 0.9500
C12 C13 1.362(8)
C12 H12 0.9500
C13 C14 1.374(8)
C13 C15 1.546(8)
C14 H14 0.9500
C15 C16 1.459(8)
C15 H15A 0.9900
C15 H15B 0.9900
C16 C17 1.335(8)
C16 H16 0.9500
C17 C18 1.474(8)
C17 H17 0.9500
C18 C19 1.506(8)
C18 H18A 0.9900
C18 H18B 0.9900
C19 C24 1.374(8)
C19 C20 1.416(8)
C20 C21 1.372(9)
C20 H20 0.9500
C21 C22 1.417(9)
C21 H21 0.9500
C22 C23 1.402(8)
C22 H22 0.9500
C23 C24 1.404(8)
C23 C25 1.523(8)
C24 H24 0.9500
C25 C26 1.530(7)
C25 H25A 0.9900
C25 H25B 0.9900
C26 C30 1.509(9)
C26 C27 1.523(8)
C26 C33 1.553(7)
C28 C29A 1.318(16)
C28 C29 1.44(2)
C28 H28A 0.9900
C28 H28B 0.9900
C31 C32 1.258(12)
C31 H31A 0.9900
C31 H31B 0.9900
C32 H32A 0.9800
C32 H32B 0.9800
C32 H32C 0.9800
C33 C34 1.492(9)
C33 H33A 0.9900
C33 H33B 0.9900
C34 C35 1.382(14)
C34 C39 1.400(8)
C34 C35A 1.43(3)
C38 C37A 1.22(4)
C38 C39 1.360(10)
C38 C37 1.471(17)
C38 C40 1.508(11)
C38 C36A 2.01(4)
C40 C41 1.426(10)
C40 H40A 0.9900
C40 H40B 0.9900
C41 C42 1.335(10)
C41 H41 0.9500
C42 C43 1.406(10)
C42 H42 0.9500
C43 C44 1.550(9)
C43 H43A 0.9900
C43 H43B 0.9900
C44 C45 1.368(8)
C44 C49 1.378(8)
C45 C46 1.388(8)
C45 H45 0.9500
C46 C47 1.355(8)
C46 H46 0.9500
C47 C48 1.394(7)
C47 H47 0.9500
C48 C49 1.382(7)
C48 C50 1.509(7)
C49 H49 0.9500
C50 H50A 0.9900
C50 H50B 0.9900
C29 H29A 0.9800
C29 H29B 0.9800
C29 H29C 0.9800
C29A H29D 0.9800
C29A H29E 0.9800
C29A H29F 0.9800
C35 C36 1.425(19)
C35 H35 0.9500
C36 C37 1.40(2)
C36 H36 0.9500
C37 H37 0.9500
C35A C36A 1.45(4)
C35A H35A 0.9500
C36A C37A 1.24(4)
C36A H36A 0.9500
C37A H37A 0.9500

loop_
_geom_torsion_atom_site_label_1
_geom_torsion_atom_site_label_2
_geom_torsion_atom_site_label_3
_geom_torsion_atom_site_label_4
_geom_torsion
C2 O2 C1 O1 1.6(8)
C2 O2 C1 C7 -178.9(4)
C1 O2 C2 C3 -85.7(6)
C5 O4 C4 O3 0.7(8)
C5 O4 C4 C7 -177.9(5)
C4 O4 C5 C6 -166.9(5)
O3 C4 C7 C1 129.7(6)
O4 C4 C7 C1 -51.8(6)
O3 C4 C7 C8 -110.4(7)
O4 C4 C7 C8 68.1(6)
O3 C4 C7 C50 12.2(8)
O4 C4 C7 C50 -169.3(4)
O1 C1 C7 C4 124.1(6)
O2 C1 C7 C4 -55.4(6)
O1 C1 C7 C8 3.6(8)
O2 C1 C7 C8 -175.9(4)
O1 C1 C7 C50 -118.3(6)
O2 C1 C7 C50 62.2(5)
C4 C7 C8 C9 45.7(6)
C1 C7 C8 C9 163.7(5)
C50 C7 C8 C9 -75.7(6)
C7 C8 C9 C14 93.7(6)
C7 C8 C9 C10 -86.4(6)
C14 C9 C10 C11 2.8(9)
C8 C9 C10 C11 -177.1(5)
C9 C10 C11 C12 -2.1(10)
C10 C11 C12 C13 -0.3(10)
C11 C12 C13 C14 1.9(9)
C11 C12 C13 C15 -177.8(6)
C10 C9 C14 C13 -1.2(8)
C8 C9 C14 C13 178.7(5)
C12 C13 C14 C9 -1.1(9)
C15 C13 C14 C9 178.6(5)
C12 C13 C15 C16 -122.9(6)
C14 C13 C15 C16 57.3(8)
C13 C15 C16 C17 -120.5(7)
C15 C16 C17 C18 -177.5(5)
C16 C17 C18 C19 116.4(7)
C17 C18 C19 C24 110.7(6)
C17 C18 C19 C20 -68.1(7)
C24 C19 C20 C21 1.0(9)
C18 C19 C20 C21 179.9(5)
C19 C20 C21 C22 -1.5(9)
C20 C21 C22 C23 1.2(9)
C21 C22 C23 C24 -0.5(8)
C21 C22 C23 C25 -179.4(5)
C20 C19 C24 C23 -0.3(8)
C18 C19 C24 C23 -179.1(5)
C22 C23 C24 C19 0.0(8)
C25 C23 C24 C19 179.0(5)
C22 C23 C25 C26 -84.4(6)
C24 C23 C25 C26 96.7(6)
C23 C25 C26 C30 45.3(7)
C23 C25 C26 C27 162.9(5)
C23 C25 C26 C33 -78.6(6)
C28 O6 C27 O5 -3.7(9)
C28 O6 C27 C26 177.1(6)
C30 C26 C27 O5 130.5(6)
C25 C26 C27 O5 8.9(8)
C33 C26 C27 O5 -112.8(7)
C30 C26 C27 O6 -50.4(6)
C25 C26 C27 O6 -171.9(5)
C33 C26 C27 O6 66.4(6)
C27 O6 C28 C29A 167.5(12)
C27 O6 C28 C29 -110.7(13)
C31 O8 C30 O7 -11.4(9)
C31 O8 C30 C26 171.6(6)
C27 C26 C30 O7 132.4(6)
C25 C26 C30 O7 -108.8(6)
C33 C26 C30 O7 16.9(8)
C27 C26 C30 O8 -50.7(6)
C25 C26 C30 O8 68.2(7)
C33 C26 C30 O8 -166.2(5)
C30 O8 C31 C32 83.6(10)
C30 C26 C33 C34 168.2(5)
C27 C26 C33 C34 53.4(6)
C25 C26 C33 C34 -65.9(7)
C26 C33 C34 C35 -97.0(8)
C26 C33 C34 C39 96.1(7)
C26 C33 C34 C35A -50(4)
C37A C38 C39 C34 39(3)
C37 C38 C39 C34 -8.5(11)
C40 C38 C39 C34 -179.7(6)
C36A C38 C39 C34 23.6(15)
C35 C34 C39 C38 11.6(11)
C35A C34 C39 C38 -29(3)
C33 C34 C39 C38 177.3(6)
C37A C38 C40 C41 -178.6(19)
C39 C38 C40 C41 31.2(10)
C37 C38 C40 C41 -139.9(9)
C36A C38 C40 C41 177.1(19)
C38 C40 C41 C42 -127.8(7)
C40 C41 C42 C43 179.5(7)
C41 C42 C43 C44 118.1(8)
C42 C43 C44 C45 -52.9(10)
C42 C43 C44 C49 129.8(7)
C49 C44 C45 C46 1.6(9)
C43 C44 C45 C46 -175.8(6)
C44 C45 C46 C47 -4.1(9)
C45 C46 C47 C48 4.5(9)
C46 C47 C48 C49 -2.4(9)
C46 C47 C48 C50 176.2(6)
C45 C44 C49 C48 0.5(9)
C43 C44 C49 C48 177.8(6)
C47 C48 C49 C44 -0.2(9)
C50 C48 C49 C44 -178.8(5)
C49 C48 C50 C7 109.1(6)
C47 C48 C50 C7 -69.5(7)
C4 C7 C50 C48 174.7(5)
C1 C7 C50 C48 58.5(6)
C8 C7 C50 C48 -62.7(6)
C39 C34 C35 C36 -11.0(15)
C35A C34 C35 C36 61(2)
C33 C34 C35 C36 -177.6(9)
C34 C35 C36 C37 8.1(17)
C35 C36 C37 C38 -5.9(18)
C37A C38 C37 C36 -113(2)
C39 C38 C37 C36 6.1(15)
C40 C38 C37 C36 177.5(9)
C36A C38 C37 C36 -55(2)
C35 C34 C35A C36A -105(6)
C39 C34 C35A C36A 20(6)
C33 C34 C35A C36A 171(3)
C34 C35A C36A C37A -16(9)
C34 C35A C36A C38 -7(5)
C39 C38 C36A C37A 159(4)
C37 C38 C36A C37A -72(3)
C40 C38 C36A C37A 7(4)
C37A C38 C36A C35A -167(6)
C39 C38 C36A C35A -9(3)
C37 C38 C36A C35A 120(4)
C40 C38 C36A C35A -160(3)
C39 C38 C37A C36A -28(5)
C37 C38 C37A C36A 61(3)
C40 C38 C37A C36A -175(3)
C35A C36A C37A C38 16(7)
